data_7213705
loop_
_publ_author_name
'Wang, Ji-Liang'
'Xu, Jia-Su'
'Wang, Dong-Yun'
'Wang, Hui'
'Li, Zhan-Ting'
'Zhang, Dan-Wei'

_publ_section_title
;
 Anti-parallel sheet structures of side-chain-free \g-, \d-, and
 \e-dipeptides stabilized by benzene--pentafluorobenzene stacking
;
_journal_issue 10
_journal_name_full CrystEngComm
_journal_page_first 2078
_journal_paper_doi 10.1039/c3ce42060d
_journal_volume 16
_journal_year 2014
_chemical_absolute_configuration unk
_chemical_formula_sum 'C13 H6 F5 N O'
_chemical_formula_weight 287.19
_chemical_name_systematic
; 
 ? 
;
_space_group_IT_number 19
_symmetry_cell_setting orthorhombic
_symmetry_space_group_name_Hall 'P 2ac 2ab'
_symmetry_space_group_name_H-M 'P 21 21 21'
_atom_sites_solution_hydrogens geom
_atom_sites_solution_primary direct
_atom_sites_solution_secondary difmap
_audit_creation_method SHELXL-97
_cell_angle_alpha 90.00
_cell_angle_beta 90.00
_cell_angle_gamma 90.00
_cell_formula_units_Z 4
_cell_length_a 5.434(4)
_cell_length_b 9.157(7)
_cell_length_c 24.300(19)
_cell_measurement_reflns_used 3330
_cell_measurement_temperature 293(2)
_cell_measurement_theta_max 49.680
_cell_measurement_theta_min 4.754
_cell_volume 1209.1(16)
_computing_cell_refinement 'Bruker SMART'
_computing_data_collection 'Bruker SMART'
_computing_data_reduction 'Bruker SHELXTL'
_computing_molecular_graphics 'Bruker SHELXTL'
_computing_publication_material 'Bruker SHELXTL'
_computing_structure_refinement 'SHELXL-97 (Sheldrick, 1997)'
_computing_structure_solution 'SHELXS-97 (Sheldrick, 1990)'
_diffrn_ambient_temperature 293(2)
_diffrn_measured_fraction_theta_full 0.999
_diffrn_measured_fraction_theta_max 0.999
_diffrn_measurement_device_type 'CCD area detector'
_diffrn_measurement_method 'phi and omega scans'
_diffrn_radiation_monochromator graphite
_diffrn_radiation_source 'fine-focus sealed tube'
_diffrn_radiation_type MoK\a
_diffrn_radiation_wavelength 0.71073
_diffrn_reflns_av_R_equivalents 0.0402
_diffrn_reflns_av_sigmaI/netI 0.0334
_diffrn_reflns_limit_h_max 5
_diffrn_reflns_limit_h_min -6
_diffrn_reflns_limit_k_max 11
_diffrn_reflns_limit_k_min -11
_diffrn_reflns_limit_l_max 29
_diffrn_reflns_limit_l_min -29
_diffrn_reflns_number 7275
_diffrn_reflns_theta_full 26.00
_diffrn_reflns_theta_max 26.00
_diffrn_reflns_theta_min 2.38
_exptl_absorpt_coefficient_mu 0.153
_exptl_absorpt_correction_T_max 1.00000
_exptl_absorpt_correction_T_min 0.26378
_exptl_absorpt_correction_type empirical
_exptl_absorpt_process_details sadabs
_exptl_crystal_colour colorless
_exptl_crystal_density_diffrn 1.578
_exptl_crystal_density_method 'not measured'
_exptl_crystal_description prismatic
_exptl_crystal_F_000 576
_exptl_crystal_size_max 0.331
_exptl_crystal_size_mid 0.224
_exptl_crystal_size_min 0.156
_refine_diff_density_max 0.153
_refine_diff_density_min -0.139
_refine_diff_density_rms 0.029
_refine_ls_abs_structure_details 'Flack H D (1983), Acta Cryst. A39, 876-881'
_refine_ls_abs_structure_Flack 0.0(8)
_refine_ls_extinction_method none
_refine_ls_goodness_of_fit_ref 1.026
_refine_ls_hydrogen_treatment mixed
_refine_ls_matrix_type full
_refine_ls_number_parameters 185
_refine_ls_number_reflns 2383
_refine_ls_number_restraints 2
_refine_ls_restrained_S_all 1.026
_refine_ls_R_factor_all 0.0454
_refine_ls_R_factor_gt 0.0377
_refine_ls_shift/su_max 0.000
_refine_ls_shift/su_mean 0.000
_refine_ls_structure_factor_coef Fsqd
_refine_ls_weighting_details 'calc w=1/[\s^2^(Fo^2^)+(0.0639P)^2^+0.0567P] where P=(Fo^2^+2Fc^2^)/3'
_refine_ls_weighting_scheme calc
_refine_ls_wR_factor_gt 0.1027
_refine_ls_wR_factor_ref 0.1093
_reflns_number_gt 2014
_reflns_number_total 2383
_reflns_threshold_expression >2sigma(I)
_cod_data_source_file c3ce42060d.txt
_cod_data_source_block cd212237
_cod_depositor_comments
;
The following automatic conversions were performed:

'_symmetry_cell_setting' value 'Orthorhombic' changed to
'orthorhombic' according to
/usr/data/users/saulius/automatic-downloads/current/RSC/lib/dictionaries/cif_core.dic
dictionary named 'cif_core.dic' version 2.4.2 from 2011-04-26.

Automatic conversion script
Id: cif_fix_values 2281 2013-09-26 08:29:07Z andrius 
;
_cod_original_sg_symbol_H-M P2(1)2(1)2(1)
_cod_database_code 7213705

loop_
_symmetry_equiv_pos_as_xyz
'x, y, z'
'-x+1/2, -y, z+1/2'
'-x, y+1/2, -z+1/2'
'x+1/2, -y+1/2, -z'

loop_
_atom_site_label
_atom_site_type_symbol
_atom_site_fract_x
_atom_site_fract_y
_atom_site_fract_z
_atom_site_U_iso_or_equiv
_atom_site_adp_type
_atom_site_occupancy
_atom_site_symmetry_multiplicity
_atom_site_calc_flag
_atom_site_refinement_flags
O1 O -0.0925(4) -0.04044(14) 0.23130(6) 0.0798(5) Uani 1 1 d .
C7 C -0.0497(3) 0.08331(17) 0.24642(8) 0.0523(4) Uani 1 1 d .
C8 C 0.1128(4) 0.17591(19) 0.15897(7) 0.0543(4) Uani 1 1 d .
N1 N 0.0426(3) 0.18806(16) 0.21489(6) 0.0561(4) Uani 1 1 d D
F5 F 0.2421(3) -0.01037(16) 0.33447(6) 0.0889(5) Uani 1 1 d .
F3 F -0.2429(4) 0.2163(2) 0.46793(6) 0.1187(7) Uani 1 1 d .
C6 C -0.0973(4) 0.12695(19) 0.30526(7) 0.0514(4) Uani 1 1 d .
F1 F -0.4397(3) 0.2687(2) 0.28179(6) 0.1014(5) Uani 1 1 d .
F2 F -0.5350(3) 0.3273(2) 0.38833(8) 0.1223(7) Uani 1 1 d .
F4 F 0.1506(4) 0.0495(2) 0.44029(6) 0.1182(6) Uani 1 1 d .
C5 C 0.0487(4) 0.0739(2) 0.34704(8) 0.0598(5) Uani 1 1 d .
C13 C -0.0120(5) 0.0880(2) 0.12215(9) 0.0751(6) Uani 1 1 d .
H13 H -0.1455 0.0321 0.1336 0.090 Uiso 1 1 calc R
C9 C 0.3076(4) 0.2591(3) 0.14155(9) 0.0699(6) Uani 1 1 d .
H9 H 0.3906 0.3185 0.1664 0.084 Uiso 1 1 calc R
C1 C -0.2914(4) 0.2142(2) 0.32053(9) 0.0651(5) Uani 1 1 d .
C4 C 0.0029(5) 0.1036(3) 0.40147(8) 0.0730(6) Uani 1 1 d .
C12 C 0.0660(7) 0.0849(3) 0.06770(10) 0.0927(8) Uani 1 1 d U
H12 H -0.0149 0.0251 0.0426 0.111 Uiso 1 1 calc R
C3 C -0.1955(5) 0.1886(3) 0.41533(9) 0.0768(6) Uani 1 1 d .
C2 C -0.3424(4) 0.2448(3) 0.37455(10) 0.0767(6) Uani 1 1 d .
C11 C 0.2598(6) 0.1683(3) 0.05046(10) 0.0891(7) Uani 1 1 d U
H11 H 0.3090 0.1661 0.0138 0.107 Uiso 1 1 calc R
C10 C 0.3806(5) 0.2548(3) 0.08732(9) 0.0869(7) Uani 1 1 d .
H10 H 0.5131 0.3113 0.0757 0.104 Uiso 1 1 calc R
H1 H 0.078(4) 0.267(2) 0.2282(8) 0.065(6) Uiso 1 1 d D

loop_
_atom_site_aniso_label
_atom_site_aniso_U_11
_atom_site_aniso_U_22
_atom_site_aniso_U_33
_atom_site_aniso_U_23
_atom_site_aniso_U_13
_atom_site_aniso_U_12
O1 0.1304(14) 0.0421(7) 0.0669(9) 0.0056(6) -0.0070(9) -0.0154(8)
C7 0.0616(10) 0.0402(8) 0.0551(9) 0.0053(7) -0.0084(8) 0.0016(8)
C8 0.0699(11) 0.0424(8) 0.0506(10) 0.0003(7) -0.0068(9) 0.0047(8)
N1 0.0784(10) 0.0383(7) 0.0517(8) -0.0013(6) 0.0000(8) -0.0067(7)
F5 0.0928(9) 0.0887(9) 0.0852(9) -0.0013(7) -0.0204(7) 0.0358(8)
F3 0.1408(15) 0.1499(16) 0.0653(9) -0.0172(9) 0.0204(8) -0.0057(14)
C6 0.0551(9) 0.0445(8) 0.0546(9) 0.0081(7) -0.0049(8) -0.0036(8)
F1 0.0857(9) 0.1263(12) 0.0923(9) 0.0014(9) -0.0234(8) 0.0438(10)
F2 0.0882(9) 0.1569(17) 0.1217(13) -0.0301(12) 0.0149(9) 0.0384(12)
F4 0.1561(15) 0.1313(13) 0.0672(8) 0.0107(8) -0.0401(10) 0.0317(14)
C5 0.0650(11) 0.0532(9) 0.0611(11) 0.0056(8) -0.0071(9) 0.0049(9)
C13 0.0957(16) 0.0676(12) 0.0620(12) -0.0022(10) -0.0150(11) -0.0151(12)
C9 0.0817(14) 0.0692(12) 0.0587(11) -0.0047(10) 0.0014(10) -0.0136(12)
C1 0.0595(11) 0.0704(12) 0.0654(11) 0.0063(10) -0.0064(9) 0.0042(10)
C4 0.0911(15) 0.0743(13) 0.0536(11) 0.0102(9) -0.0142(11) -0.0022(12)
C12 0.132(2) 0.0854(15) 0.0604(13) -0.0134(11) -0.0225(13) -0.0120(15)
C3 0.0858(14) 0.0878(15) 0.0568(12) -0.0033(11) 0.0083(11) -0.0099(13)
C2 0.0609(12) 0.0850(14) 0.0843(15) -0.0068(13) 0.0096(11) 0.0033(13)
C11 0.1184(19) 0.0957(17) 0.0533(12) -0.0048(12) 0.0054(13) 0.0118(14)
C10 0.0945(16) 0.1004(18) 0.0659(13) -0.0017(14) 0.0164(12) -0.0117(16)

loop_
_atom_type_symbol
_atom_type_description
_atom_type_scat_dispersion_real
_atom_type_scat_dispersion_imag
_atom_type_scat_source
C C 0.0033 0.0016 'International Tables Vol C Tables 4.2.6.8 and 6.1.1.4'
H H 0.0000 0.0000 'International Tables Vol C Tables 4.2.6.8 and 6.1.1.4'
N N 0.0061 0.0033 'International Tables Vol C Tables 4.2.6.8 and 6.1.1.4'
O O 0.0106 0.0060 'International Tables Vol C Tables 4.2.6.8 and 6.1.1.4'
F F 0.0171 0.0103 'International Tables Vol C Tables 4.2.6.8 and 6.1.1.4'

loop_
_geom_angle_atom_site_label_1
_geom_angle_atom_site_label_2
_geom_angle_atom_site_label_3
_geom_angle
O1 C7 N1 124.95(18)
O1 C7 C6 120.13(16)
N1 C7 C6 114.91(15)
C9 C8 C13 120.17(19)
C9 C8 N1 117.43(17)
C13 C8 N1 122.37(19)
C7 N1 C8 126.84(15)
C7 N1 H1 120.1(15)
C8 N1 H1 112.8(15)
C1 C6 C5 116.64(19)
C1 C6 C7 122.80(16)
C5 C6 C7 120.49(18)
F5 C5 C4 118.44(18)
F5 C5 C6 119.15(18)
C4 C5 C6 122.4(2)
C8 C13 C12 118.6(2)
C8 C13 H13 120.7
C12 C13 H13 120.7
C8 C9 C10 120.1(2)
C8 C9 H9 119.9
C10 C9 H9 119.9
F1 C1 C2 118.5(2)
F1 C1 C6 119.33(19)
C2 C1 C6 122.17(19)
F4 C4 C3 120.7(2)
F4 C4 C5 119.9(2)
C3 C4 C5 119.4(2)
C11 C12 C13 121.0(2)
C11 C12 H12 119.5
C13 C12 H12 119.5
F3 C3 C4 119.8(2)
F3 C3 C2 120.7(2)
C4 C3 C2 119.5(2)
F2 C2 C1 121.0(2)
F2 C2 C3 119.2(2)
C1 C2 C3 119.8(2)
C10 C11 C12 119.6(2)
C10 C11 H11 120.2
C12 C11 H11 120.2
C11 C10 C9 120.4(3)
C11 C10 H10 119.8
C9 C10 H10 119.8

loop_
_geom_bond_atom_site_label_1
_geom_bond_atom_site_label_2
_geom_bond_distance
O1 C7 1.214(2)
C7 N1 1.326(2)
C7 C6 1.507(3)
C8 C9 1.371(3)
C8 C13 1.381(3)
C8 N1 1.416(3)
N1 H1 0.812(16)
F5 C5 1.339(3)
F3 C3 1.328(3)
C6 C1 1.375(3)
C6 C5 1.377(3)
F1 C1 1.336(2)
F2 C2 1.333(3)
F4 C4 1.334(3)
C5 C4 1.373(3)
C13 C12 1.390(4)
C13 H13 0.9300
C9 C10 1.377(3)
C9 H9 0.9300
C1 C2 1.371(3)
C4 C3 1.371(4)
C12 C11 1.367(4)
C12 H12 0.9300
C3 C2 1.373(4)
C11 C10 1.364(4)
C11 H11 0.9300
C10 H10 0.9300

loop_
_geom_hbond_atom_site_label_D
_geom_hbond_atom_site_label_H
_geom_hbond_atom_site_label_A
_geom_hbond_distance_DH
_geom_hbond_distance_HA
_geom_hbond_distance_DA
_geom_hbond_angle_DHA
_geom_hbond_site_symmetry_A
N1 H1 O1 0.812(16) 2.023(17) 2.822(3) 168(2) 3

loop_
_geom_torsion_atom_site_label_1
_geom_torsion_atom_site_label_2
_geom_torsion_atom_site_label_3
_geom_torsion_atom_site_label_4
_geom_torsion
O1 C7 N1 C8 -1.4(3)
C6 C7 N1 C8 177.54(17)
C9 C8 N1 C7 -147.0(2)
C13 C8 N1 C7 35.0(3)
O1 C7 C6 C1 -106.4(2)
N1 C7 C6 C1 74.6(3)
O1 C7 C6 C5 70.4(3)
N1 C7 C6 C5 -108.6(2)
C1 C6 C5 F5 -179.28(17)
C7 C6 C5 F5 3.7(3)
C1 C6 C5 C4 1.1(3)
C7 C6 C5 C4 -175.89(18)
C9 C8 C13 C12 0.7(3)
N1 C8 C13 C12 178.6(2)
C13 C8 C9 C10 -0.3(3)
N1 C8 C9 C10 -178.4(2)
C5 C6 C1 F1 -179.89(19)
C7 C6 C1 F1 -3.0(3)
C5 C6 C1 C2 -1.5(3)
C7 C6 C1 C2 175.4(2)
F5 C5 C4 F4 0.5(3)
C6 C5 C4 F4 -179.9(2)
F5 C5 C4 C3 -179.4(2)
C6 C5 C4 C3 0.2(3)
C8 C13 C12 C11 -1.0(4)
F4 C4 C3 F3 -0.7(4)
C5 C4 C3 F3 179.2(2)
F4 C4 C3 C2 179.0(2)
C5 C4 C3 C2 -1.1(3)
F1 C1 C2 F2 -0.2(4)
C6 C1 C2 F2 -178.6(2)
F1 C1 C2 C3 179.0(2)
C6 C1 C2 C3 0.7(4)
F3 C3 C2 F2 -0.3(4)
C4 C3 C2 F2 180.0(2)
F3 C3 C2 C1 -179.6(2)
C4 C3 C2 C1 0.7(4)
C13 C12 C11 C10 0.8(4)
C12 C11 C10 C9 -0.4(4)
C8 C9 C10 C11 0.1(4)
